data_1555063
loop_
_publ_author_name
'Zerov, Aleksey V.'
'Bulova, Anastasia A.'
'Khoroshilova, Olesya V.'
'Vasilyev, Aleksander V.'

_publ_section_title
;
 TfOH-promoted transformation of TMS-ethers of diarylsubstituted CF3-allyl
 alcohols with arenes into CF3-indanes
;
_journal_issue 18
_journal_name_full 'Organic Chemistry Frontiers'
_journal_page_first 3264
_journal_paper_doi 10.1039/C9QO00822E
_journal_volume 6
_journal_year 2019
_chemical_formula_moiety 'C24 H21 F3 O2'
_chemical_formula_sum 'C24 H21 F3 O2'
_chemical_formula_weight 398.41
_space_group_crystal_system triclinic
_space_group_IT_number 2
_space_group_name_Hall '-P 1'
_space_group_name_H-M_alt 'P -1'
_atom_sites_solution_hydrogens geom
_atom_sites_solution_primary dual
_audit_creation_date 2018-10-09
_audit_creation_method
;
Olex2 1.2
(compiled 2018.05.29 svn.r3508 for OlexSys, GUI svn.r5506)
;
_audit_update_record
;
2018-10-24 deposited with the CCDC.	2019-08-05 downloaded from the CCDC.
;
_cell_angle_alpha 94.5890(10)
_cell_angle_beta 106.2794(11)
_cell_angle_gamma 98.2135(11)
_cell_formula_units_Z 4
_cell_length_a 9.28774(13)
_cell_length_b 13.98378(18)
_cell_length_c 16.25245(18)
_cell_measurement_reflns_used 33355
_cell_measurement_temperature 100(5)
_cell_measurement_theta_max 71.9530
_cell_measurement_theta_min 2.7880
_cell_volume 1989.34(5)
_computing_cell_refinement 'CrysAlisPro 1.171.39.35a (Rigaku OD, 2017)'
_computing_data_collection 'CrysAlisPro 1.171.39.35a (Rigaku OD, 2017)'
_computing_data_reduction 'CrysAlisPro 1.171.39.35a (Rigaku OD, 2017)'
_computing_molecular_graphics 'Olex2 (Dolomanov et al., 2009)'
_computing_publication_material 'Olex2 (Dolomanov et al., 2009)'
_computing_structure_refinement 'ShelXL (Sheldrick, 2015)'
_computing_structure_solution 'ShelXT (Sheldrick, 2015)'
_diffrn_ambient_environment N~2~
_diffrn_ambient_temperature 100(5)
_diffrn_detector 'CCD plate'
_diffrn_detector_type HyPix3000
_diffrn_measured_fraction_theta_full 1.000
_diffrn_measured_fraction_theta_max 0.990
_diffrn_measurement_details
;
List of Runs (angles in degrees, time in seconds):

  # Type    Start    End  Width  t~exp~   \w     \q     \k     \f   Frames
#--------------------------------------------------------------------------
  1  \w    -20.00  17.00   0.50    0.20    --   41.35 -84.00-120.00   74
  2  \w     25.00  68.00   0.50    0.20    --   41.35 -84.00-120.00   86
  3  \w     37.00 106.00   0.50    0.80    --  101.00 -84.00-120.00  138
  4  \w     78.00 109.00   0.50    0.80    --  101.00  84.00   0.00   62
  5  \w     -2.00  26.00   0.50    0.20    --  -41.35  21.00   0.00   56
  6  \w    -68.00 -42.00   0.50    0.20    --  -41.35  84.00   0.00   52
  7  \w    -49.00 -14.00   0.50    0.20    --  -41.35  21.00   0.00   70
  8  \w    -58.00  -4.00   0.50    0.20    --  -41.35  54.00  60.00  108
  9  \w    -39.00   0.00   0.50    0.20    --  -41.35  32.00-120.00   78
 10  \w    -68.00 -25.00   0.50    0.20    --  -41.35 -54.00  30.00   86
 11  \w    -90.00 -52.00   0.50    0.20    --  -41.35 138.00 -30.00   76
 12  \w    -53.00  19.00   0.50    0.20    --  -41.35  43.00-180.00  144
 13  \w    -91.00 -12.00   0.50    0.20    --  -41.35 138.00-180.00  158
 14  \w    -11.00  18.00   0.50    0.20    --  -41.35  84.00   0.00   58
 15  \w   -104.00 -36.00   0.50    0.20    --  -41.35 -43.00 -60.00  136
 16  \w   -100.00 -72.00   0.50    0.20    --  -41.35 -43.00  30.00   56
 17  \w    -54.00 -10.00   0.50    0.20    --  -41.35  54.00-150.00   88
 18  \w    -65.00 -40.00   0.50    0.20    --  -41.35 -43.00  30.00   50
 19  \w    -43.00  -4.00   0.50    0.20    --  -41.35  54.00 -60.00   78
 20  \w    -26.00   8.00   0.50    0.20    --   41.35 -11.00  90.00   68
 21  \w     13.00  64.00   0.50    0.20    --   41.35 -11.00  90.00  102
 22  \w     30.00 104.00   0.50    0.20    --   41.35  54.00  90.00  148
 23  \w     24.00  69.00   0.50    0.20    --   41.35-104.00 150.00   90
 24  \w    -14.00  18.00   0.50    0.20    --   41.35-104.00 150.00   64
 25  \w     50.00  77.00   0.50    0.20    --   41.35-138.00  90.00   54
 26  \w     50.00 105.00   0.50    0.20    --   41.35  32.00-120.00  110
 27  \w     43.00 100.00   0.50    0.80    --  101.00 -77.00  90.00  114
 28  \w     40.00 106.00   0.50    0.80    --  101.00 -25.00-180.00  132
 29  \w     88.00 157.00   0.50    0.80    --  101.00  42.00  60.00  138
 30  \w     97.00 129.00   0.50    0.80    --  101.00 -87.00 -60.00   64
 31  \w     47.00  81.00   0.50    0.80    --  101.00 -87.00 -60.00   68
 32  \w     42.00  68.00   0.50    0.80    --  101.00 -33.00 -30.00   52
 33  \w     64.00 108.00   0.50    0.80    --  101.00-111.00-180.00   88
 34  \w     50.00 113.00   0.50    0.80    --  101.00-111.00  90.00  126
 35  \w     92.00 124.00   0.50    0.80    --  101.00  25.00 120.00   64
 36  \w     48.00 110.00   0.50    0.80    --  101.00-111.00-120.00  124
 37  \w     35.00  91.00   0.50    0.80    --  101.00-111.00-150.00  112
 38  \w     48.00  82.00   0.50    0.80    --  101.00 -25.00 -90.00   68
 39  \w     61.00 114.00   0.50    0.80    --  101.00-111.00 -60.00  106
 40  \w     91.00 157.00   0.50    0.80    --  101.00 111.00 -90.00  132
 41  \w     82.00 156.00   0.50    0.80    --  101.00  93.00 -60.00  148
 42  \w     72.00 113.00   0.50    0.80    --  101.00-111.00   0.00   82
 43  \w     88.00 157.00   0.50    0.80    --  101.00  93.00 -30.00  138
 44  \w     51.00  98.00   0.50    0.80    --  101.00 -68.00  30.00   94
 45  \w     40.00 101.00   0.50    0.80    --  101.00-133.00-180.00  122
 46  \w     80.00 112.00   0.50    0.80    --  101.00  68.00  90.00   64
 47  \w    127.00 156.00   0.50    0.80    --  101.00  68.00  90.00   58
 48  \w     79.00 157.00   0.50    0.80    --  101.00   8.00  60.00  156
 49  \w     39.00 120.00   0.50    0.80    --  101.00 -59.00 -60.00  162
 50  \w     69.00  95.00   0.50    0.80    --  101.00 -33.00 120.00   52
 51  \w     76.00 125.00   0.50    0.80    --  101.00  77.00 150.00   98
 52  \w     82.00 108.00   0.50    0.80    --  101.00  93.00-150.00   52
 53  \w     74.00 103.00   0.50    0.80    --  101.00 -33.00 -30.00   58
 54  \w     44.00 107.00   0.50    0.80    --  101.00 -42.00-150.00  126
 55  \w    105.00 147.00   0.50    0.80    --  101.00 111.00-120.00   84
 56  \w    122.00 157.00   0.50    0.80    --  101.00  84.00   0.00   70
 57  \w    -65.00 -39.00   0.50    0.20    --  -41.35  84.00   0.00   52
 58  \w    -39.00 -14.00   0.50    0.20    --   12.00 129.00 144.37   50
 59  \w    -28.00  -3.00   0.50    0.20    --   16.00 119.00 -24.82   50
 60  \w    -13.00  12.00   0.50    0.20    --   24.00 106.00  18.84   50
 61  \w     -3.00  22.00   0.50    0.20    --   28.00  95.00 105.95   50
 62  \w     -2.00  23.00   0.50    0.20    --   28.00  93.00 171.65   50
 63  \w     -4.00  21.00   0.50    0.20    --   28.00  97.00 -25.01   50
 64  \w     -3.00  22.00   0.50    0.20    --   28.00  95.00-114.31   50
 65  \w      4.00  29.00   0.50    0.20    --   32.00  88.00  48.53   50
 66  \w      4.00  29.00   0.50    0.20    --   32.00  88.00-135.79   50
 67  \w      9.00  34.00   0.50    0.20    --   36.00  85.00-128.61   50
 68  \w      9.00  34.00   0.50    0.20    --   36.00  85.00 -42.35   50
 69  \w      9.00  34.00   0.50    0.20    --   36.00  85.00   3.08   50
 70  \w      9.00  34.00   0.50    0.20    --   36.00  84.00  91.85   50
 71  \w      9.00  46.00   0.50    0.20    --   41.35 -32.00   0.00   74
 72  \w     18.00  43.00   0.50    0.20    --   44.00  82.00 -14.44   50
 73  \w     19.00  44.00   0.50    0.20    --   44.00  81.00 -50.11   50
 74  \w     19.00  44.00   0.50    0.20    --   44.00  81.00  39.48   50
 75  \w     18.00  43.00   0.50    0.20    --   44.00  82.00 126.77   50
 76  \w     19.00  44.00   0.50    0.20    --   44.00  80.00  86.19   50
 77  \w     19.00  44.00   0.50    0.20    --   44.00  80.00 -84.89   50
 78  \w     18.00  43.00   0.50    0.20    --   44.00  82.00 164.81   50
 79  \w     25.00  51.00   0.50    0.20    --   48.00  77.00-153.24   52
 80  \w     27.00  52.00   0.50    0.20    --   52.00  77.00 -28.60   50
 81  \w     29.00  55.00   0.50    0.20    --   52.00  75.00 107.60   52
 82  \w     87.00 116.00   0.50    0.20    --   52.00  76.00-125.48   58
 83  \w     28.00  54.00   0.50    0.20    --   52.00  77.00 -68.51   52
 84  \w     27.00  53.00   0.50    0.20    --   52.00  76.00  16.84   52
 85  \w     27.00  53.00   0.50    0.20    --   52.00  76.00-125.48   52
 86  \w     31.00  57.00   0.50    0.20    --   56.00  77.00 134.56   52
 87  \w     32.00  58.00   0.50    0.20    --   56.00  77.00 171.00   52
 88  \w     32.00  58.00   0.50    0.20    --   56.00  77.00  38.39   52
 89  \w     95.00 120.00   0.50    0.20    --   56.00  74.00-119.58   50
 90  \w     35.00  61.00   0.50    0.20    --   56.00  74.00-119.58   52
 91  \w     41.00  80.00   0.50    0.20    --   60.00  73.00-109.17   78
 92  \w     41.00  70.00   0.50    0.20    --   64.00  72.00-169.67   58
 93  \w     44.00  70.00   0.50    0.20    --   64.00  66.00 100.50   52
 94  \w     42.00  68.00   0.50    0.20    --   64.00  69.00   1.65   52
 95  \w     45.00  84.00   0.50    0.20    --   68.00  73.00 -34.35   78
 96  \w     43.00 107.00   0.50    0.20    --   68.00  77.00 140.90  128
 97  \w     83.00 119.00   0.50    0.20    --   68.00  62.00-155.76   72
 98  \w     50.00  76.00   0.50    0.20    --   68.00  62.00-155.76   52
 99  \w     47.00  96.00   0.50    0.20    --   68.00  69.00  55.53   98
100  \w     97.00 130.00   0.50    0.20    --   68.00  76.00  96.78   66
101  \w     46.00  74.00   0.50    0.20    --   68.00  76.00  96.78   56
102  \w     53.00  87.00   0.50    0.80    --   76.00  72.00 -70.28   68
103  \w     57.00  86.00   0.50    0.80    --   80.00  74.00   3.10   58
104  \w     61.00  87.00   0.50    0.80    --   84.00  73.00  69.55   52
105  \w    104.00 130.00   0.50    0.80    --   88.00  75.00 119.79   52
106  \w     64.00  89.00   0.50    0.80    --   88.00  75.00 119.79   50
107  \w     38.00  63.00   0.50    0.80    --  101.00 -33.00   0.00   50
108  \w    129.00 155.00   0.50    0.80    --  101.00  77.00  60.00   52
109  \w     76.00 112.00   0.50    0.80    --  101.00  77.00  60.00   72
110  \w     76.00 150.00   0.50    0.80    --  101.00  77.00-120.00  148
111  \w     83.00 109.00   0.50    0.80    --  101.00  59.00 -30.00   52
112  \w     76.00 102.00   0.50    0.80    --  101.00  77.00-150.00   52
113  \w     76.00 113.00   0.50    0.80    --  101.00  77.00 -30.00   74
114  \w    127.00 153.00   0.50    0.80    --  101.00  59.00 -30.00   52
115  \w     81.00 117.00   0.50    0.80    --  101.00  68.00   0.00   72
116  \w    130.00 156.00   0.50    0.80    --  101.00  59.00  90.00   52
117  \w     71.00 100.00   0.50    0.80    --  101.00 -33.00 -90.00   58
118  \w     76.00 124.00   0.50    0.80    --  101.00  77.00  90.00   96
119  \w    127.00 154.00   0.50    0.80    --  101.00  77.00  90.00   54
120  \w     83.00 109.00   0.50    0.80    --  101.00  59.00  90.00   52
121  \w     95.00 120.00   0.50    0.80    --  101.00 -59.00 120.00   50
122  \w     42.00  68.00   0.50    0.80    --  101.00 -33.00 -90.00   52
123  \w     39.00  65.00   0.50    0.80    --  101.00 -59.00 120.00   52
124  \w    129.00 155.00   0.50    0.80    --  101.00  77.00 -60.00   52
125  \w     76.00 101.00   0.50    0.80    --  101.00  77.00 -60.00   50
126  \w     83.00 145.00   0.50    0.80    --  101.00  59.00-180.00  124
127  \w    129.00 154.00   0.50    0.80    --  101.00  77.00-180.00   50
128  \w     80.00 139.00   0.50    0.80    --  101.00  68.00 120.00  118
129  \w     83.00 157.00   0.50    0.80    --  101.00  59.00-150.00  148
130  \w    111.00 149.00   0.50    0.80    --  101.00  73.00-131.98   76
131  \w     76.00 101.00   0.50    0.80    --  101.00  77.00-180.00   50
132  \w    125.00 151.00   0.50    0.80    --  101.00  77.00 120.00   52
133  \w     77.00 114.00   0.50    0.80    --  101.00  77.00 120.00   74
134  \w     77.00 134.00   0.50    0.80    --  101.00  77.00  30.00  114
135  \w     78.00 104.00   0.50    0.80    --  101.00  73.00-131.98   52
136  \w    126.00 157.00   0.50    0.80    --  101.00  68.00 150.00   62
137  \w     80.00 121.00   0.50    0.80    --  101.00  68.00 150.00   82
138  \w     76.00 137.00   0.50    0.80    --  101.00  77.00 -90.00  122
139  \w     73.00  99.00   0.50    0.80    --  101.00 -33.00   0.00   52
140  \w     84.00 121.00   0.50    0.80    --  101.00  59.00 -90.00   74
;
_diffrn_measurement_device 'four-circle diffractometer'
_diffrn_measurement_device_type 'SuperNova, Single source at offset/far, HyPix3000'
_diffrn_measurement_method '\w scans'
_diffrn_orient_matrix_type 'CrysAlisPro convention (1999,Acta A55,543-557)'
_diffrn_orient_matrix_UB_11 0.1250423000
_diffrn_orient_matrix_UB_12 -0.0123648000
_diffrn_orient_matrix_UB_13 -0.0434008000
_diffrn_orient_matrix_UB_21 0.1183338000
_diffrn_orient_matrix_UB_22 0.0671931000
_diffrn_orient_matrix_UB_23 0.0759537000
_diffrn_orient_matrix_UB_31 0.0337540000
_diffrn_orient_matrix_UB_32 -0.0890115000
_diffrn_orient_matrix_UB_33 0.0475075000
_diffrn_radiation_monochromator mirror
_diffrn_radiation_probe x-ray
_diffrn_radiation_type CuK\a
_diffrn_radiation_wavelength 1.54184
_diffrn_reflns_av_R_equivalents 0.0297
_diffrn_reflns_av_unetI/netI 0.0137
_diffrn_reflns_Laue_measured_fraction_full 1.000
_diffrn_reflns_Laue_measured_fraction_max 0.990
_diffrn_reflns_limit_h_max 11
_diffrn_reflns_limit_h_min -11
_diffrn_reflns_limit_k_max 16
_diffrn_reflns_limit_k_min -17
_diffrn_reflns_limit_l_max 20
_diffrn_reflns_limit_l_min -20
_diffrn_reflns_number 41358
_diffrn_reflns_point_group_measured_fraction_full 1.000
_diffrn_reflns_point_group_measured_fraction_max 0.990
_diffrn_reflns_theta_full 67.684
_diffrn_reflns_theta_max 72.116
_diffrn_reflns_theta_min 2.855
_diffrn_source 'micro-focus sealed X-ray tube'
_diffrn_source_type 'SuperNova (Cu) X-ray Source'
_exptl_absorpt_coefficient_mu 0.859
_exptl_absorpt_correction_T_max 1.00000
_exptl_absorpt_correction_T_min 0.92260
_exptl_absorpt_correction_type multi-scan
_exptl_absorpt_process_details
;
CrysAlisPro 1.171.39.35a (Rigaku Oxford Diffraction, 2017)
Empirical absorption correction using spherical harmonics,
 implemented in SCALE3 ABSPACK scaling algorithm.
;
_exptl_crystal_colour colourless
_exptl_crystal_colour_primary colourless
_exptl_crystal_density_diffrn 1.330
_exptl_crystal_description prism
_exptl_crystal_F_000 832
_exptl_crystal_size_max 0.52
_exptl_crystal_size_mid 0.46
_exptl_crystal_size_min 0.29
_refine_diff_density_max 0.646
_refine_diff_density_min -0.301
_refine_diff_density_rms 0.045
_refine_ls_extinction_method none
_refine_ls_goodness_of_fit_ref 1.034
_refine_ls_hydrogen_treatment constr
_refine_ls_matrix_type full
_refine_ls_number_parameters 527
_refine_ls_number_reflns 7766
_refine_ls_number_restraints 0
_refine_ls_restrained_S_all 1.034
_refine_ls_R_factor_all 0.0393
_refine_ls_R_factor_gt 0.0384
_refine_ls_shift/su_max 0.001
_refine_ls_shift/su_mean 0.000
_refine_ls_structure_factor_coef Fsqd
_refine_ls_weighting_details 'w=1/[\s^2^(Fo^2^)+(0.0438P)^2^+1.0736P] where P=(Fo^2^+2Fc^2^)/3'
_refine_ls_weighting_scheme calc
_refine_ls_wR_factor_gt 0.0955
_refine_ls_wR_factor_ref 0.0962
_reflns_Friedel_coverage 0.000
_reflns_number_gt 7548
_reflns_number_total 7766
_reflns_threshold_expression 'I > 2\s(I)'
_cod_data_source_file c9qo00822e2.cif
_cod_data_source_block 7072-9949_emt079_prism
_cod_database_code 1555063
_shelx_shelxl_version_number 2014/7
_shelx_space_group_comment
;
The symmetry employed for this shelxl refinement is uniquely defined
by the following loop, which should always be used as a source of
symmetry information in preference to the above space-group names.
They are only intended as comments.
;
_shelx_estimated_absorpt_t_max 0.789
_shelx_estimated_absorpt_t_min 0.664
_reflns_odcompleteness_completeness 99.86
_reflns_odcompleteness_iscentric 1
_reflns_odcompleteness_theta 70.93
_olex2_refinement_description
;
1. Fixed Uiso
 At 1.2 times of:
  All C(H) groups, All C(H,H) groups
 At 1.5 times of:
  All C(H,H,H) groups
2.a Ternary CH refined with riding coordinates:
 C1(H1), C30(H30)
2.b Secondary CH2 refined with riding coordinates:
 C31(H31A,H31B), C2(H2A,H2B)
2.c Aromatic/amide H refined with riding coordinates:
 C8(H8), C40(H40), C5(H5), C44(H44), C11(H11), C51(H51), C52(H52), C35(H35),
 C23(H23), C37(H37), C41(H41), C15(H15), C34(H34), C6(H6), C43(H43), C14(H14),
 C12(H12), C50(H50), C19(H19), C22(H22), C48(H48), C21(H21), C49(H49), C20(H20)
2.d Idealised Me refined as rotating group:
 C17(H17A,H17B,H17C), C29(H29A,H29B,H29C), C46(H46A,H46B,H46C), C58(H58A,H58B,
 H58C)
;
_olex2_submission_special_instructions 'No special instructions were received'
_oxdiff_exptl_absorpt_empirical_details
;
Empirical correction (ABSPACK) includes:
- Absorption correction using spherical harmonics
- Frame scaling
;
_oxdiff_exptl_absorpt_empirical_full_max 1.188
_oxdiff_exptl_absorpt_empirical_full_min 0.774

loop_
_space_group_symop_operation_xyz
'x, y, z'
'-x, -y, -z'

loop_
_atom_site_label
_atom_site_type_symbol
_atom_site_fract_x
_atom_site_fract_y
_atom_site_fract_z
_atom_site_U_iso_or_equiv
_atom_site_adp_type
_atom_site_occupancy
_atom_site_site_symmetry_order
_atom_site_calc_flag
_atom_site_refinement_flags_posn
F25 F 0.52468(9) 0.13294(6) 0.70841(5) 0.03004(18) Uani 1 1 d .
F54 F 0.23045(9) 0.37104(6) 0.74292(5) 0.03047(18) Uani 1 1 d .
F55 F 0.25533(10) 0.23328(6) 0.68366(5) 0.03073(18) Uani 1 1 d .
F26 F 0.73782(10) 0.19119(6) 0.68714(5) 0.03052(19) Uani 1 1 d .
F56 F 0.04771(9) 0.29052(6) 0.63638(5) 0.03113(19) Uani 1 1 d .
F27 F 0.64807(10) 0.03728(6) 0.65573(5) 0.0333(2) Uani 1 1 d .
O16 O 0.54691(11) -0.41349(7) 0.95204(6) 0.0267(2) Uani 1 1 d .
O28 O 1.25880(11) -0.09303(7) 0.83685(6) 0.0279(2) Uani 1 1 d .
O45 O 0.27572(12) 0.93259(7) 0.61364(6) 0.0298(2) Uani 1 1 d .
O57 O 0.86821(11) 0.57963(8) 0.72081(7) 0.0356(2) Uani 1 1 d .
C38 C 0.46366(14) 0.50551(9) 0.61800(8) 0.0201(3) Uani 1 1 d .
C4 C 0.89279(14) 0.05371(9) 0.80588(8) 0.0205(3) Uani 1 1 d .
C8 C 1.02381(14) -0.07283(9) 0.87052(8) 0.0205(2) Uani 1 1 d .
H8 H 1.0299 -0.1237 0.9062 0.025 Uiso 1 1 calc R
C9 C 0.90458(14) -0.01990(9) 0.85850(8) 0.0196(2) Uani 1 1 d .
C33 C 0.43407(14) 0.41391(9) 0.64401(8) 0.0202(3) Uani 1 1 d .
C7 C 1.13362(15) -0.04886(9) 0.82866(8) 0.0218(3) Uani 1 1 d .
C40 C 0.32744(15) 0.68726(10) 0.65385(8) 0.0236(3) Uani 1 1 d .
H40 H 0.3495 0.6527 0.7026 0.028 Uiso 1 1 calc R
C32 C 0.26643(14) 0.36828(9) 0.60256(8) 0.0208(3) Uani 1 1 d .
C39 C 0.30440(14) 0.63795(9) 0.57116(8) 0.0205(3) Uani 1 1 d .
C5 C 1.00291(15) 0.07680(9) 0.76347(8) 0.0232(3) Uani 1 1 d .
H5 H 0.9958 0.1272 0.7273 0.028 Uiso 1 1 calc R
C36 C 0.72743(15) 0.52152(10) 0.69827(8) 0.0233(3) Uani 1 1 d .
C44 C 0.27075(14) 0.69077(10) 0.50143(8) 0.0217(3) Uani 1 1 d .
H44 H 0.2549 0.6590 0.4449 0.026 Uiso 1 1 calc R
C11 C 0.70665(15) -0.15564(10) 0.99285(8) 0.0228(3) Uani 1 1 d .
H11 H 0.7375 -0.1054 1.0403 0.027 Uiso 1 1 calc R
C18 C 0.78911(15) 0.19576(9) 0.86592(8) 0.0216(3) Uani 1 1 d .
C51 C 0.33633(15) 0.18402(9) 0.43527(9) 0.0241(3) Uani 1 1 d .
H51 H 0.4178 0.1534 0.4281 0.029 Uiso 1 1 calc R
C47 C 0.24189(15) 0.29614(9) 0.52048(8) 0.0213(3) Uani 1 1 d .
C13 C 0.60509(14) -0.32352(9) 0.93566(8) 0.0212(3) Uani 1 1 d .
C1 C 0.77545(14) -0.03114(9) 0.89907(8) 0.0208(3) Uani 1 1 d .
H1 H 0.8107 0.0100 0.9566 0.025 Uiso 1 1 calc R
C52 C 0.35902(15) 0.24994(9) 0.50855(8) 0.0219(3) Uani 1 1 d .
H52 H 0.4558 0.2635 0.5510 0.026 Uiso 1 1 calc R
C31 C 0.19485(14) 0.46077(9) 0.58188(8) 0.0226(3) Uani 1 1 d .
H31A H 0.1012 0.4448 0.5322 0.027 Uiso 1 1 calc R
H31B H 0.1693 0.4898 0.6324 0.027 Uiso 1 1 calc R
C53 C 0.20042(15) 0.31583(10) 0.66585(9) 0.0240(3) Uani 1 1 d .
C35 C 0.69843(15) 0.43064(10) 0.72570(8) 0.0237(3) Uani 1 1 d .
H35 H 0.7788 0.4056 0.7630 0.028 Uiso 1 1 calc R
C23 C 0.67301(16) 0.23704(10) 0.88682(9) 0.0250(3) Uani 1 1 d .
H23 H 0.5704 0.2048 0.8638 0.030 Uiso 1 1 calc R
C2 C 0.65600(15) 0.01667(9) 0.83697(9) 0.0236(3) Uani 1 1 d .
H2A H 0.5897 0.0442 0.8674 0.028 Uiso 1 1 calc R
H2B H 0.5917 -0.0313 0.7877 0.028 Uiso 1 1 calc R
C37 C 0.60925(15) 0.56024(10) 0.64432(8) 0.0221(3) Uani 1 1 d .
H37 H 0.6286 0.6225 0.6263 0.027 Uiso 1 1 calc R
C10 C 0.71853(14) -0.13388(9) 0.91228(8) 0.0204(2) Uani 1 1 d .
C41 C 0.31861(15) 0.78496(10) 0.66574(8) 0.0233(3) Uani 1 1 d .
H41 H 0.3362 0.8170 0.7223 0.028 Uiso 1 1 calc R
C42 C 0.28394(15) 0.83666(9) 0.59468(9) 0.0228(3) Uani 1 1 d .
C24 C 0.66579(16) 0.11499(10) 0.71444(9) 0.0254(3) Uani 1 1 d .
C15 C 0.67636(15) -0.20985(10) 0.84454(8) 0.0229(3) Uani 1 1 d .
H15 H 0.6861 -0.1969 0.7897 0.027 Uiso 1 1 calc R
C34 C 0.55128(15) 0.37656(10) 0.69830(8) 0.0226(3) Uani 1 1 d .
H34 H 0.5313 0.3145 0.7167 0.027 Uiso 1 1 calc R
C6 C 1.12271(15) 0.02507(10) 0.77495(8) 0.0237(3) Uani 1 1 d .
H6 H 1.1977 0.0399 0.7462 0.028 Uiso 1 1 calc R
C43 C 0.25955(15) 0.78935(10) 0.51210(8) 0.0232(3) Uani 1 1 d .
H43 H 0.2355 0.8238 0.4633 0.028 Uiso 1 1 calc R
C14 C 0.62036(15) -0.30409(9) 0.85542(8) 0.0226(3) Uani 1 1 d .
H14 H 0.5927 -0.3549 0.8085 0.027 Uiso 1 1 calc R
C12 C 0.65069(15) -0.24921(10) 1.00480(8) 0.0238(3) Uani 1 1 d .
H12 H 0.6434 -0.2626 1.0600 0.029 Uiso 1 1 calc R
C50 C 0.19634(16) 0.16284(10) 0.37293(9) 0.0273(3) Uani 1 1 d .
H50 H 0.1802 0.1165 0.3238 0.033 Uiso 1 1 calc R
C30 C 0.31885(14) 0.53150(9) 0.55977(8) 0.0214(3) Uani 1 1 d .
H30 H 0.3142 0.5127 0.4983 0.026 Uiso 1 1 calc R
C3 C 0.75173(14) 0.09872(9) 0.80560(8) 0.0212(3) Uani 1 1 d .
C19 C 0.93828(16) 0.24458(11) 0.90120(10) 0.0314(3) Uani 1 1 d .
H19 H 1.0189 0.2178 0.8880 0.038 Uiso 1 1 calc R
C22 C 0.70600(17) 0.32466(10) 0.94080(9) 0.0287(3) Uani 1 1 d .
H22 H 0.6260 0.3517 0.9544 0.034 Uiso 1 1 calc R
C17 C 0.46294(19) -0.48258(10) 0.87844(9) 0.0321(3) Uani 1 1 d .
H17A H 0.3868 -0.4523 0.8393 0.048 Uiso 1 1 calc GR
H17B H 0.4117 -0.5391 0.8974 0.048 Uiso 1 1 calc GR
H17C H 0.5328 -0.5036 0.8482 0.048 Uiso 1 1 calc GR
C48 C 0.10173(16) 0.27583(11) 0.45610(10) 0.0309(3) Uani 1 1 d .
H48 H 0.0206 0.3073 0.4624 0.037 Uiso 1 1 calc R
C21 C 0.85521(18) 0.37278(11) 0.97483(10) 0.0340(3) Uani 1 1 d .
H21 H 0.8776 0.4331 1.0110 0.041 Uiso 1 1 calc R
C29 C 1.27524(19) -0.16866(12) 0.89102(10) 0.0358(3) Uani 1 1 d .
H29A H 1.1863 -0.2207 0.8694 0.054 Uiso 1 1 calc GR
H29B H 1.2833 -0.1423 0.9502 0.054 Uiso 1 1 calc GR
H29C H 1.3674 -0.1949 0.8907 0.054 Uiso 1 1 calc GR
C49 C 0.07956(17) 0.20998(12) 0.38295(10) 0.0342(3) Uani 1 1 d .
H49 H -0.0162 0.1972 0.3396 0.041 Uiso 1 1 calc R
C20 C 0.97122(18) 0.33230(12) 0.95567(11) 0.0394(4) Uani 1 1 d .
H20 H 1.0738 0.3643 0.9797 0.047 Uiso 1 1 calc R
C46 C 0.2380(2) 0.98781(11) 0.54286(11) 0.0430(4) Uani 1 1 d .
H46A H 0.1393 0.9572 0.5025 0.065 Uiso 1 1 calc GR
H46B H 0.3164 0.9898 0.5130 0.065 Uiso 1 1 calc GR
H46C H 0.2326 1.0543 0.5644 0.065 Uiso 1 1 calc GR
C58 C 0.99186(19) 0.54484(14) 0.77351(13) 0.0475(4) Uani 1 1 d .
H58A H 1.0024 0.4827 0.7453 0.071 Uiso 1 1 calc GR
H58B H 0.9745 0.5353 0.8293 0.071 Uiso 1 1 calc GR
H58C H 1.0852 0.5922 0.7828 0.071 Uiso 1 1 calc GR

loop_
_atom_site_aniso_label
_atom_site_aniso_U_11
_atom_site_aniso_U_22
_atom_site_aniso_U_33
_atom_site_aniso_U_23
_atom_site_aniso_U_13
_atom_site_aniso_U_12
F25 0.0282(4) 0.0291(4) 0.0288(4) 0.0004(3) -0.0010(3) 0.0129(3)
F54 0.0334(4) 0.0347(4) 0.0223(4) -0.0028(3) 0.0100(3) 0.0027(3)
F55 0.0344(4) 0.0258(4) 0.0345(4) 0.0085(3) 0.0117(4) 0.0078(3)
F26 0.0412(5) 0.0292(4) 0.0229(4) 0.0075(3) 0.0082(3) 0.0117(4)
F56 0.0215(4) 0.0383(5) 0.0316(4) 0.0023(3) 0.0075(3) 0.0009(3)
F27 0.0425(5) 0.0293(4) 0.0228(4) -0.0054(3) -0.0010(3) 0.0153(4)
O16 0.0382(5) 0.0208(5) 0.0197(4) 0.0028(4) 0.0075(4) 0.0030(4)
O28 0.0285(5) 0.0337(5) 0.0260(5) 0.0051(4) 0.0095(4) 0.0160(4)
O45 0.0413(6) 0.0203(5) 0.0291(5) 0.0033(4) 0.0104(4) 0.0096(4)
O57 0.0218(5) 0.0391(6) 0.0407(6) -0.0025(5) 0.0049(4) 0.0015(4)
C38 0.0235(6) 0.0216(6) 0.0166(6) -0.0015(5) 0.0069(5) 0.0086(5)
C4 0.0232(6) 0.0179(6) 0.0186(6) -0.0013(5) 0.0032(5) 0.0059(5)
C8 0.0240(6) 0.0189(6) 0.0163(6) -0.0003(5) 0.0019(5) 0.0055(5)
C9 0.0218(6) 0.0187(6) 0.0156(5) -0.0024(4) 0.0029(5) 0.0030(5)
C33 0.0208(6) 0.0212(6) 0.0180(6) -0.0025(5) 0.0049(5) 0.0059(5)
C7 0.0227(6) 0.0232(6) 0.0174(6) -0.0039(5) 0.0021(5) 0.0079(5)
C40 0.0283(7) 0.0259(7) 0.0181(6) 0.0037(5) 0.0061(5) 0.0107(5)
C32 0.0196(6) 0.0207(6) 0.0214(6) -0.0005(5) 0.0040(5) 0.0067(5)
C39 0.0201(6) 0.0223(6) 0.0194(6) 0.0008(5) 0.0048(5) 0.0077(5)
C5 0.0290(7) 0.0207(6) 0.0196(6) 0.0019(5) 0.0066(5) 0.0053(5)
C36 0.0220(6) 0.0254(7) 0.0213(6) -0.0042(5) 0.0063(5) 0.0038(5)
C44 0.0211(6) 0.0270(7) 0.0168(6) 0.0005(5) 0.0048(5) 0.0061(5)
C11 0.0241(6) 0.0242(6) 0.0183(6) -0.0022(5) 0.0045(5) 0.0043(5)
C18 0.0274(6) 0.0203(6) 0.0173(6) 0.0031(5) 0.0047(5) 0.0080(5)
C51 0.0257(6) 0.0210(6) 0.0277(7) 0.0008(5) 0.0104(5) 0.0068(5)
C47 0.0227(6) 0.0193(6) 0.0218(6) 0.0002(5) 0.0067(5) 0.0044(5)
C13 0.0226(6) 0.0204(6) 0.0209(6) 0.0039(5) 0.0053(5) 0.0067(5)
C1 0.0222(6) 0.0203(6) 0.0191(6) -0.0004(5) 0.0048(5) 0.0052(5)
C52 0.0214(6) 0.0202(6) 0.0229(6) 0.0021(5) 0.0045(5) 0.0046(5)
C31 0.0216(6) 0.0222(6) 0.0234(6) -0.0006(5) 0.0043(5) 0.0083(5)
C53 0.0227(6) 0.0238(6) 0.0238(6) -0.0017(5) 0.0052(5) 0.0048(5)
C35 0.0222(6) 0.0280(7) 0.0194(6) -0.0009(5) 0.0018(5) 0.0102(5)
C23 0.0275(7) 0.0250(7) 0.0238(6) 0.0033(5) 0.0079(5) 0.0078(5)
C2 0.0223(6) 0.0209(6) 0.0276(7) 0.0032(5) 0.0057(5) 0.0064(5)
C37 0.0247(6) 0.0217(6) 0.0208(6) -0.0004(5) 0.0081(5) 0.0058(5)
C10 0.0193(6) 0.0217(6) 0.0202(6) 0.0024(5) 0.0047(5) 0.0060(5)
C41 0.0263(6) 0.0259(7) 0.0179(6) -0.0008(5) 0.0062(5) 0.0079(5)
C42 0.0224(6) 0.0208(6) 0.0255(6) 0.0021(5) 0.0071(5) 0.0056(5)
C24 0.0298(7) 0.0227(6) 0.0221(6) -0.0007(5) 0.0033(5) 0.0101(5)
C15 0.0281(7) 0.0242(6) 0.0171(6) 0.0026(5) 0.0073(5) 0.0058(5)
C34 0.0257(6) 0.0214(6) 0.0206(6) 0.0004(5) 0.0056(5) 0.0079(5)
C6 0.0262(6) 0.0253(7) 0.0199(6) -0.0010(5) 0.0083(5) 0.0045(5)
C43 0.0243(6) 0.0253(7) 0.0204(6) 0.0056(5) 0.0057(5) 0.0062(5)
C14 0.0274(6) 0.0216(6) 0.0183(6) -0.0007(5) 0.0059(5) 0.0058(5)
C12 0.0267(6) 0.0287(7) 0.0161(6) 0.0029(5) 0.0059(5) 0.0056(5)
C50 0.0286(7) 0.0255(7) 0.0258(7) -0.0055(5) 0.0080(5) 0.0036(5)
C30 0.0233(6) 0.0239(6) 0.0169(6) -0.0007(5) 0.0044(5) 0.0085(5)
C3 0.0229(6) 0.0201(6) 0.0204(6) 0.0013(5) 0.0045(5) 0.0070(5)
C19 0.0264(7) 0.0279(7) 0.0370(8) -0.0052(6) 0.0045(6) 0.0098(6)
C22 0.0364(8) 0.0281(7) 0.0258(7) 0.0026(5) 0.0119(6) 0.0145(6)
C17 0.0475(9) 0.0212(7) 0.0236(7) 0.0008(5) 0.0075(6) 0.0003(6)
C48 0.0224(7) 0.0373(8) 0.0313(7) -0.0059(6) 0.0063(6) 0.0089(6)
C21 0.0413(8) 0.0265(7) 0.0294(7) -0.0065(6) 0.0035(6) 0.0105(6)
C29 0.0393(8) 0.0436(9) 0.0335(8) 0.0138(7) 0.0133(6) 0.0267(7)
C49 0.0238(7) 0.0428(9) 0.0301(7) -0.0084(6) 0.0026(6) 0.0051(6)
C20 0.0303(8) 0.0315(8) 0.0463(9) -0.0113(7) -0.0009(7) 0.0059(6)
C46 0.0675(12) 0.0245(8) 0.0386(9) 0.0093(6) 0.0123(8) 0.0166(7)
C58 0.0274(8) 0.0514(11) 0.0551(11) 0.0062(8) -0.0001(7) 0.0038(7)

loop_
_atom_type_symbol
_atom_type_description
_atom_type_scat_dispersion_real
_atom_type_scat_dispersion_imag
_atom_type_scat_source
C C 0.0181 0.0091 'International Tables Vol C Tables 4.2.6.8 and 6.1.1.4'
H H 0.0000 0.0000 'International Tables Vol C Tables 4.2.6.8 and 6.1.1.4'
F F 0.0727 0.0534 'International Tables Vol C Tables 4.2.6.8 and 6.1.1.4'
O O 0.0492 0.0322 'International Tables Vol C Tables 4.2.6.8 and 6.1.1.4'

loop_
_geom_angle_atom_site_label_1
_geom_angle_atom_site_label_2
_geom_angle_atom_site_label_3
_geom_angle
C13 O16 C17 116.62(10)
C7 O28 C29 117.34(11)
C42 O45 C46 117.21(11)
C36 O57 C58 118.04(13)
C33 C38 C30 110.70(11)
C37 C38 C33 121.22(12)
C37 C38 C30 128.08(12)
C9 C4 C5 119.87(12)
C9 C4 C3 110.02(11)
C5 C4 C3 130.11(12)
C9 C8 H8 121.0
C7 C8 H8 121.0
C7 C8 C9 117.98(12)
C4 C9 C8 121.80(12)
C4 C9 C1 110.95(11)
C8 C9 C1 127.24(12)
C38 C33 C32 110.14(11)
C34 C33 C38 119.95(12)
C34 C33 C32 129.88(12)
O28 C7 C8 123.97(12)
O28 C7 C6 115.20(12)
C8 C7 C6 120.82(12)
C39 C40 H40 119.3
C41 C40 H40 119.3
C41 C40 C39 121.41(12)
C33 C32 C47 112.42(10)
C33 C32 C31 100.74(10)
C47 C32 C31 112.40(10)
C53 C32 C33 111.56(10)
C53 C32 C47 108.90(10)
C53 C32 C31 110.67(10)
C40 C39 C30 120.58(11)
C44 C39 C40 117.57(12)
C44 C39 C30 121.84(11)
C4 C5 H5 120.4
C6 C5 C4 119.11(12)
C6 C5 H5 120.4
O57 C36 C35 124.34(12)
O57 C36 C37 115.00(12)
C35 C36 C37 120.66(12)
C39 C44 H44 119.1
C39 C44 C43 121.83(12)
C43 C44 H44 119.1
C10 C11 H11 119.4
C12 C11 H11 119.4
C12 C11 C10 121.23(12)
C23 C18 C3 120.66(12)
C19 C18 C23 118.09(12)
C19 C18 C3 121.25(12)
C52 C51 H51 119.8
C50 C51 H51 119.8
C50 C51 C52 120.49(12)
C52 C47 C32 120.94(11)
C52 C47 C48 118.09(12)
C48 C47 C32 120.97(11)
O16 C13 C14 123.78(11)
O16 C13 C12 116.40(11)
C12 C13 C14 119.82(12)
C9 C1 H1 108.2
C9 C1 C2 101.49(10)
C2 C1 H1 108.2
C10 C1 C9 115.61(10)
C10 C1 H1 108.2
C10 C1 C2 114.75(10)
C51 C52 H52 119.5
C47 C52 C51 120.94(12)
C47 C52 H52 119.5
C32 C31 H31A 110.8
C32 C31 H31B 110.8
H31A C31 H31B 108.8
C30 C31 C32 104.94(10)
C30 C31 H31A 110.8
C30 C31 H31B 110.8
F54 C53 C32 112.63(11)
F55 C53 F54 105.94(11)
F55 C53 C32 112.92(11)
F56 C53 F54 105.84(10)
F56 C53 F55 106.45(11)
F56 C53 C32 112.49(11)
C36 C35 H35 120.0
C36 C35 C34 119.96(12)
C34 C35 H35 120.0
C18 C23 H23 119.6
C22 C23 C18 120.88(13)
C22 C23 H23 119.6
C1 C2 H2A 110.8
C1 C2 H2B 110.8
C1 C2 C3 104.57(10)
H2A C2 H2B 108.9
C3 C2 H2A 110.8
C3 C2 H2B 110.8
C38 C37 C36 118.51(12)
C38 C37 H37 120.7
C36 C37 H37 120.7
C11 C10 C1 120.96(11)
C15 C10 C11 117.96(12)
C15 C10 C1 121.07(11)
C40 C41 H41 119.9
C40 C41 C42 120.10(12)
C42 C41 H41 119.9
O45 C42 C41 115.28(11)
O45 C42 C43 125.12(12)
C43 C42 C41 119.60(12)
F25 C24 F26 106.55(10)
F25 C24 C3 112.45(11)
F26 C24 C3 112.24(11)
F27 C24 F25 106.17(11)
F27 C24 F26 106.46(11)
F27 C24 C3 112.50(11)
C10 C15 H15 119.2
C14 C15 C10 121.54(12)
C14 C15 H15 119.2
C33 C34 C35 119.69(12)
C33 C34 H34 120.2
C35 C34 H34 120.2
C7 C6 H6 119.8
C5 C6 C7 120.42(12)
C5 C6 H6 119.8
C44 C43 H43 120.3
C42 C43 C44 119.49(12)
C42 C43 H43 120.3
C13 C14 H14 120.3
C15 C14 C13 119.49(12)
C15 C14 H14 120.3
C11 C12 C13 119.89(12)
C11 C12 H12 120.1
C13 C12 H12 120.1
C51 C50 H50 120.4
C51 C50 C49 119.23(12)
C49 C50 H50 120.4
C38 C30 C31 101.35(10)
C38 C30 H30 108.4
C39 C30 C38 115.17(10)
C39 C30 C31 114.70(10)
C39 C30 H30 108.4
C31 C30 H30 108.4
C4 C3 C18 113.13(10)
C4 C3 C2 101.26(10)
C18 C3 C2 112.17(10)
C24 C3 C4 111.07(10)
C24 C3 C18 109.10(10)
C24 C3 C2 109.92(11)
C18 C19 H19 119.5
C18 C19 C20 120.94(13)
C20 C19 H19 119.5
C23 C22 H22 119.9
C21 C22 C23 120.27(13)
C21 C22 H22 119.9
O16 C17 H17A 109.5
O16 C17 H17B 109.5
O16 C17 H17C 109.5
H17A C17 H17B 109.5
H17A C17 H17C 109.5
H17B C17 H17C 109.5
C47 C48 H48 119.6
C49 C48 C47 120.79(13)
C49 C48 H48 119.6
C22 C21 H21 120.3
C20 C21 C22 119.50(13)
C20 C21 H21 120.3
O28 C29 H29A 109.5
O28 C29 H29B 109.5
O28 C29 H29C 109.5
H29A C29 H29B 109.5
H29A C29 H29C 109.5
H29B C29 H29C 109.5
C50 C49 C48 120.43(13)
C50 C49 H49 119.8
C48 C49 H49 119.8
C19 C20 H20 119.8
C21 C20 C19 120.31(14)
C21 C20 H20 119.8
O45 C46 H46A 109.5
O45 C46 H46B 109.5
O45 C46 H46C 109.5
H46A C46 H46B 109.5
H46A C46 H46C 109.5
H46B C46 H46C 109.5
O57 C58 H58A 109.5
O57 C58 H58B 109.5
O57 C58 H58C 109.5
H58A C58 H58B 109.5
H58A C58 H58C 109.5
H58B C58 H58C 109.5

loop_
_geom_bond_atom_site_label_1
_geom_bond_atom_site_label_2
_geom_bond_distance
F25 C24 1.3477(16)
F54 C53 1.3531(15)
F55 C53 1.3474(16)
F26 C24 1.3484(17)
F56 C53 1.3472(15)
F27 C24 1.3467(15)
O16 C13 1.3733(16)
O16 C17 1.4315(16)
O28 C7 1.3721(15)
O28 C29 1.4271(18)
O45 C42 1.3699(16)
O45 C46 1.4267(19)
O57 C36 1.3727(17)
O57 C58 1.401(2)
C38 C33 1.3950(18)
C38 C37 1.3874(18)
C38 C30 1.5224(17)
C4 C9 1.3869(18)
C4 C5 1.4006(19)
C4 C3 1.5315(17)
C8 H8 0.9500
C8 C9 1.3959(17)
C8 C7 1.3940(19)
C9 C1 1.5179(17)
C33 C32 1.5312(17)
C33 C34 1.3907(18)
C7 C6 1.4020(19)
C40 H40 0.9500
C40 C39 1.4057(17)
C40 C41 1.3819(19)
C32 C47 1.5485(17)
C32 C31 1.5549(17)
C32 C53 1.5224(19)
C39 C44 1.3887(18)
C39 C30 1.5150(17)
C5 H5 0.9500
C5 C6 1.3898(19)
C36 C35 1.395(2)
C36 C37 1.4046(19)
C44 H44 0.9500
C44 C43 1.3979(19)
C11 H11 0.9500
C11 C10 1.3982(18)
C11 C12 1.3866(19)
C18 C23 1.4011(18)
C18 C3 1.5443(17)
C18 C19 1.391(2)
C51 H51 0.9500
C51 C52 1.3931(18)
C51 C50 1.381(2)
C47 C52 1.3920(18)
C47 C48 1.3976(19)
C13 C14 1.3942(18)
C13 C12 1.3937(18)
C1 H1 1.0000
C1 C2 1.5456(18)
C1 C10 1.5118(18)
C52 H52 0.9500
C31 H31A 0.9900
C31 H31B 0.9900
C31 C30 1.5483(19)
C35 H35 0.9500
C35 C34 1.3956(19)
C23 H23 0.9500
C23 C22 1.3910(19)
C2 H2A 0.9900
C2 H2B 0.9900
C2 C3 1.5567(18)
C37 H37 0.9500
C10 C15 1.3950(18)
C41 H41 0.9500
C41 C42 1.3970(19)
C42 C43 1.3910(18)
C24 C3 1.5253(18)
C15 H15 0.9500
C15 C14 1.3898(19)
C34 H34 0.9500
C6 H6 0.9500
C43 H43 0.9500
C14 H14 0.9500
C12 H12 0.9500
C50 H50 0.9500
C50 C49 1.387(2)
C30 H30 1.0000
C19 H19 0.9500
C19 C20 1.396(2)
C22 H22 0.9500
C22 C21 1.387(2)
C17 H17A 0.9800
C17 H17B 0.9800
C17 H17C 0.9800
C48 H48 0.9500
C48 C49 1.392(2)
C21 H21 0.9500
C21 C20 1.383(2)
C29 H29A 0.9800
C29 H29B 0.9800
C29 H29C 0.9800
C49 H49 0.9500
C20 H20 0.9500
C46 H46A 0.9800
C46 H46B 0.9800
C46 H46C 0.9800
C58 H58A 0.9800
C58 H58B 0.9800
C58 H58C 0.9800
